data_7225679
loop_
_publ_author_name
'Sovago, Ioana'
'Thomas, Lynne H.'
'Adam, Martin S.'
'Capelli, Silvia C.'
'Wilson, Chick C.'
'Farrugia, Louis J.'

_publ_section_title
;
 High resolution X-ray and neutron diffraction studies on molecular
 complexes of chloranilic acid and lutidines
;
_journal_issue 30
_journal_name_full CrystEngComm
_journal_page_first 5697
_journal_paper_doi 10.1039/C6CE01065B
_journal_volume 18
_journal_year 2016
_chemical_compound_source commercial
_chemical_formula_moiety
;
C6 Cl2 O4, 2(C7 H10 N) 
;
_chemical_formula_sum 'C20 H20 Cl2 N2 O4'
_chemical_formula_weight 423.28
_chemical_name_systematic
;
 ?
;
_space_group_crystal_system monoclinic
_space_group_IT_number 14
_space_group_name_Hall '-P 2ybc'
_space_group_name_H-M_alt 'P 1 21/c 1'
_symmetry_space_group_name_Hall '-P 2ybc'
_symmetry_space_group_name_H-M 'P 1 21/c 1'
_atom_sites_solution_hydrogens geom
_atom_sites_solution_primary direct
_atom_sites_solution_secondary difmap
_audit_update_record
;
2016-05-04 deposited with the CCDC.
2016-06-13 downloaded from the CCDC.
;
_cell_angle_alpha 90
_cell_angle_beta 100.451(2)
_cell_angle_gamma 90
_cell_formula_units_Z 2
_cell_length_a 8.0870(3)
_cell_length_b 11.4214(5)
_cell_length_c 10.3253(4)
_cell_measurement_reflns_used 10037
_cell_measurement_temperature 100(2)
_cell_measurement_theta_max 50.64
_cell_measurement_theta_min 1
_cell_measurement_wavelength 0.71073
_cell_volume 937.87(7)
_computing_cell_refinement 'HKL Scalepack (Otwinowski & Minor 1997)'
_computing_data_collection 'Collect (Bruker AXS BV, 1997-2004)'
_computing_data_reduction 'HKL Denzo and Scalepack (Otwinowski & Minor 1997)'
_computing_molecular_graphics 'Ortep-3 for Windows (Farrugia, 1997)'
_computing_publication_material 'WinGX publication routines (Farrugia, 1999)'
_computing_structure_refinement 'SHELXL-97 (Sheldrick, 2008)'
_computing_structure_solution 'SHELXS-97 (Sheldrick, 2008)'
_diffrn_ambient_temperature 100(2)
_diffrn_detector 'CCD plate'
_diffrn_detector_area_resol_mean 9
_diffrn_measured_fraction_theta_full 0.992
_diffrn_measured_fraction_theta_max 0.992
_diffrn_measurement_device '95mm CCD camera on \k-goniostat'
_diffrn_measurement_device_type KappaCCD
_diffrn_measurement_method 'CCD rotation images, thick slices'
_diffrn_orient_matrix_type 'by Bruker AXS Collect from scalepack cell'
_diffrn_orient_matrix_UB_11 -0.1016472
_diffrn_orient_matrix_UB_12 -0.514523E-1
_diffrn_orient_matrix_UB_13 -0.118218E-1
_diffrn_orient_matrix_UB_21 0.362709E-1
_diffrn_orient_matrix_UB_22 -0.381233E-1
_diffrn_orient_matrix_UB_23 -0.775134E-1
_diffrn_orient_matrix_UB_31 0.644694E-1
_diffrn_orient_matrix_UB_32 -0.596751E-1
_diffrn_orient_matrix_UB_33 0.597121E-1
_diffrn_radiation_monochromator graphite
_diffrn_radiation_probe x-ray
_diffrn_radiation_type MoK\a
_diffrn_radiation_wavelength 0.71073
_diffrn_reflns_av_R_equivalents 0.0278
_diffrn_reflns_av_unetI/netI 0.0261
_diffrn_reflns_limit_h_max 17
_diffrn_reflns_limit_h_min -17
_diffrn_reflns_limit_k_max 23
_diffrn_reflns_limit_k_min -24
_diffrn_reflns_limit_l_max 22
_diffrn_reflns_limit_l_min -22
_diffrn_reflns_number 10037
_diffrn_reflns_reduction_process
;
 Scaled and merged with Sortav
 R.H. Blessing, (1987) Cryst. Rev. 1, 3-58
 R.H. Blessing, (1989) J. Appl. Cryst. 22, 396-397
;
_diffrn_reflns_theta_full 50.64
_diffrn_reflns_theta_max 50.64
_diffrn_reflns_theta_min 2.56
_exptl_absorpt_coefficient_mu 0.377
_exptl_absorpt_correction_T_max 0.7494
_exptl_absorpt_correction_T_min 0.5300
_exptl_absorpt_correction_type multi-scan
_exptl_absorpt_process_details 'SADABS, Bruker(2001)'
_exptl_crystal_colour red
_exptl_crystal_density_diffrn 1.499
_exptl_crystal_density_method 'not measured'
_exptl_crystal_description prism
_exptl_crystal_F_000 440
_exptl_crystal_size_max 0.50
_exptl_crystal_size_mid 0.42
_exptl_crystal_size_min 0.21
_refine_diff_density_max 0.285
_refine_diff_density_min -0.235
_refine_diff_density_rms 0.029
_refine_ls_extinction_coef 0.028(15)
_refine_ls_extinction_expression
;
        Becker, P.J. & Coppens, P. (1974) Acta Cryst., A30, 129-153.
;
_refine_ls_extinction_method 'Becker-Coppens type 1 Lorentzian isotropic'
_refine_ls_goodness_of_fit_ref 1.171
_refine_ls_matrix_type full
_refine_ls_number_parameters 379
_refine_ls_number_reflns 8919
_refine_ls_number_restraints 0
_refine_ls_R_factor_all 0.023
_refine_ls_R_factor_gt 0.015
_refine_ls_shift/su_max 0.00006
_refine_ls_structure_factor_coef F
_refine_ls_weighting_details
;
        calc w1 = 1/[s^2^(Fo)]
;
_refine_ls_weighting_scheme calc
_refine_ls_wR_factor_ref 0.019
_reflns_number_gt 8718
_reflns_number_total 10037
_reflns_threshold_expression >2\s(I)
_cod_data_source_file c6ce01065b3.cif
_cod_data_source_block 2_(2,5)_xd
_cod_depositor_comments 'Adding full bibliography for 7225667--7225698.cif.'
_cod_database_code 7225679

loop_
_space_group_symop_id
_space_group_symop_operation_xyz
1 +X,+Y,+Z
2 -X,1/2+Y,1/2-Z
3 -X,-Y,-Z
4 +X,1/2-Y,1/2+Z

loop_
_atom_local_axes_atom_label
_atom_local_axes_atom0
_atom_local_axes_ax1
_atom_local_axes_atom1
_atom_local_axes_atom2
_atom_local_axes_ax2
CL(1) C(111) Z CL(1) C(112) Y
O(2) C(112) Z O(2) H(125) Y
O(3) C(113) Z O(3) C(112) Y
N(125) C(126) X N(125) C(124) Y
C(121) C(126) X C(121) C(122) Y
C(122) C(121) X C(122) C(123) Y
C(123) C(124) X C(123) C(122) Y
C(124) N(125) X C(124) C(123) Y
C(126) C(121) X C(126) N(125) Y
C(21) H(21C) Z C(21) H(21B) Y
C(24) H(24B) Z C(24) H(24A) Y
C(111) C(112) X C(111) CL(1) Y
C(112) C(113) X C(112) C(111) Y
C(113) O(3) X C(113) C(112) Y
H(122) C(122) Z H(122) C(121) Y
H(123) C(123) Z H(123) C(124) Y
H(125) N(125) Z H(125) O(2) Y
H(126) C(126) Z H(126) N(125) Y
H(21A) C(21) Z H(21A) H(21C) Y
H(21B) C(21) Z H(21B) H(21C) Y
H(21C) C(21) Z H(21C) H(21A) Y
H(24A) C(24) Z H(24A) H(24C) Y
H(24B) C(24) Z H(24B) H(24A) Y
H(24C) C(24) Z H(24C) H(24A) Y

loop_
_atom_rho_multipole_atom_label
_atom_rho_multipole_coeff_Pv
_atom_rho_multipole_coeff_P00
_atom_rho_multipole_coeff_P11
_atom_rho_multipole_coeff_P1-1
_atom_rho_multipole_coeff_P10
_atom_rho_multipole_coeff_P20
_atom_rho_multipole_coeff_P21
_atom_rho_multipole_coeff_P2-1
_atom_rho_multipole_coeff_P22
_atom_rho_multipole_coeff_P2-2
_atom_rho_multipole_coeff_P30
_atom_rho_multipole_coeff_P31
_atom_rho_multipole_coeff_P3-1
_atom_rho_multipole_coeff_P32
_atom_rho_multipole_coeff_P3-2
_atom_rho_multipole_coeff_P33
_atom_rho_multipole_coeff_P3-3
_atom_rho_multipole_coeff_P40
_atom_rho_multipole_coeff_P41
_atom_rho_multipole_coeff_P4-1
_atom_rho_multipole_coeff_P42
_atom_rho_multipole_coeff_P4-2
_atom_rho_multipole_coeff_P43
_atom_rho_multipole_coeff_P4-3
_atom_rho_multipole_coeff_P44
_atom_rho_multipole_coeff_P4-4
_atom_rho_multipole_kappa
_atom_rho_multipole_kappa_prime0
_atom_rho_multipole_kappa_prime1
_atom_rho_multipole_kappa_prime2
_atom_rho_multipole_kappa_prime3
_atom_rho_multipole_kappa_prime4
Cl(1) 7.401(19) 0 0.037(8) -0.002(7) -0.044(8) -0.125(9) -0.037(11) 0.029(10) -0.013(10) -0.022(11) 0.100(6) -0.014(6) 0.010(6) -0.002(6) -0.002(6) -0.054(6) -0.028(6) 0.023(9) 0.002(8) 0.020(8) -0.008(8) -0.015(9) -0.012(9) 0.011(9) 0.009(8) 0.004(8) 0.979628 1 1 1 1 1
O(2) 6.115(11) 0 0.025(7) 0.007(6) -0.054(6) -0.020(7) -0.004(6) 0.005(6) -0.048(6) -0.067(7) 0.008(6) -0.008(6) -0.010(5) 0.030(6) 0.010(5) 0.007(6) 0.019(6) 0 0 0 0 0 0 0 0 0 0.991566 0.990855 0.990855 0.990855 0.990855 0.990855
O(3) 6.072(12) 0 -0.019(7) -0.015(6) -0.054(6) -0.003(7) -0.009(7) 0.019(6) -0.101(7) -0.002(7) 0.020(6) 0.017(6) 0.010(5) 0.033(6) -0.010(6) -0.032(6) -0.006(6) 0 0 0 0 0 0 0 0 0 0.991566 0.990855 0.990855 0.990855 0.990855 0.990855
N(125) 4.955(18) 0 0.040(7) -0.050(8) -0.009(6) -0.101(6) -0.007(6) -0.002(6) 0.021(7) 0.005(7) -0.005(7) -0.016(6) 0.020(6) -0.010(6) -0.007(6) 0.163(7) -0.005(7) 0 0 0 0 0 0 0 0 0 0.992395 0.972526 0.972526 0.972526 0.972526 0.972526
C(121) 4.01(2) 0 0.026(9) 0.008(9) -0.008(8) -0.196(8) -0.002(7) 0.000(7) -0.013(8) -0.005(8) 0.012(9) 0.030(8) 0.010(8) 0.005(8) -0.003(9) 0.227(9) 0.009(9) 0 0 0 0 0 0 0 0 0 0.990939 0.990849 0.990849 0.990849 0.990849 0.990849
C(122) 4.00(2) 0 0.036(9) 0.010(9) 0.020(8) -0.220(8) 0.010(8) -0.003(8) 0.017(8) -0.012(8) 0.004(9) 0.013(9) 0.022(9) 0.012(9) 0.001(9) 0.248(9) 0.006(9) 0 0 0 0 0 0 0 0 0 0.990939 0.990849 0.990849 0.990849 0.990849 0.990849
C(123) 4.13(2) 0 0.015(9) 0.041(9) -0.002(8) -0.174(8) 0.014(8) 0.000(7) -0.022(8) -0.017(8) 0.008(9) 0.024(9) 0.012(8) -0.010(9) -0.026(9) 0.242(9) -0.013(9) 0 0 0 0 0 0 0 0 0 0.990939 0.990849 0.990849 0.990849 0.990849 0.990849
C(124) 4.13(2) 0 0.023(9) 0.034(9) -0.020(8) -0.195(8) -0.002(7) 0.024(7) -0.012(8) -0.006(8) -0.009(9) 0.005(8) 0.005(8) -0.012(9) 0.000(9) 0.277(9) 0.006(9) 0 0 0 0 0 0 0 0 0 0.990939 0.990849 0.990849 0.990849 0.990849 0.990849
C(126) 4.09(2) 0 0.034(9) -0.071(8) -0.017(7) -0.207(7) 0.015(7) 0.012(7) 0.033(7) 0.042(8) 0.007(8) 0.012(8) 0.021(8) -0.010(8) -0.010(8) 0.270(9) -0.038(9) 0 0 0 0 0 0 0 0 0 0.990939 0.990849 0.990849 0.990849 0.990849 0.990849
C(21) 4.09(4) 0 0.025(9) 0.022(9) 0.012(9) -0.013(8) -0.039(8) 0.053(8) 0.007(7) -0.011(9) 0.170(11) 0.004(9) 0.009(9) -0.065(9) -0.012(9) -0.004(9) -0.188(9) 0 0 0 0 0 0 0 0 0 0.987597 0.980376 0.980376 0.980376 0.980376 0.980376
C(24) 4.16(4) 0 0.026(9) 0.026(9) 0.036(9) -0.016(9) 0.035(8) 0.013(8) 0.015(8) 0.022(8) 0.168(10) 0.033(10) -0.010(9) -0.035(9) 0.116(9) -0.015(9) -0.148(9) 0 0 0 0 0 0 0 0 0 0.987597 0.980376 0.980376 0.980376 0.980376 0.980376
C(111) 4.16(2) 0 0.035(9) -0.064(8) 0.002(8) -0.071(8) 0.006(7) 0.009(7) 0.067(8) 0.063(8) -0.003(9) 0.024(8) -0.017(8) -0.007(8) 0.006(8) 0.237(8) -0.018(9) 0 0 0 0 0 0 0 0 0 0.990232 0.982826 0.982826 0.982826 0.982826 0.982826
C(112) 4.138(19) 0 -0.029(8) -0.022(8) -0.007(8) -0.252(8) -0.006(7) -0.003(7) -0.067(8) 0.023(8) -0.015(9) 0.004(8) 0.026(8) -0.003(8) 0.005(8) 0.291(9) 0.021(9) 0 0 0 0 0 0 0 0 0 0.990232 0.982826 0.982826 0.982826 0.982826 0.982826
C(113) 4.11(2) 0 0.059(8) -0.036(8) -0.010(8) -0.251(8) 0.016(7) -0.004(7) 0.072(8) 0.019(7) 0.001(9) -0.009(8) -0.005(8) -0.016(8) 0.012(8) 0.293(9) -0.024(9) 0 0 0 0 0 0 0 0 0 0.990232 0.982826 0.982826 0.982826 0.982826 0.982826
H(122) 0.833(8) 0 -0.025(6) -0.018(5) 0.142(6) 0.062(8) 0 0 0 0 0 0 0 0 0 0 0 0 0 0 0 0 0 0 0 0 1.187747 1.187747 1.187747 1.187747 1.187747 1.187747
H(123) 0.833(8) 0 -0.025(6) -0.018(5) 0.142(6) 0.062(8) 0 0 0 0 0 0 0 0 0 0 0 0 0 0 0 0 0 0 0 0 1.187747 1.187747 1.187747 1.187747 1.187747 1.187747
H(125) 0.734(13) 0 -0.022(8) -0.046(9) 0.133(10) 0.178(15) 0 0 0 0 0 0 0 0 0 0 0 0 0 0 0 0 0 0 0 0 1.187747 1.187747 1.187747 1.187747 1.187747 1.187747
H(126) 0.833(8) 0 -0.025(6) -0.018(5) 0.142(6) 0.062(8) 0 0 0 0 0 0 0 0 0 0 0 0 0 0 0 0 0 0 0 0 1.187747 1.187747 1.187747 1.187747 1.187747 1.187747
H(21A) 0.889(10) 0 0.015(6) 0.000(6) 0.115(7) 0.052(9) 0 0 0 0 0 0 0 0 0 0 0 0 0 0 0 0 0 0 0 0 1.173875 1.173875 1.173875 1.173875 1.173875 1.173875
H(21B) 0.889(10) 0 0.015(6) 0.000(6) 0.115(7) 0.052(9) 0 0 0 0 0 0 0 0 0 0 0 0 0 0 0 0 0 0 0 0 1.173875 1.173875 1.173875 1.173875 1.173875 1.173875
H(21C) 0.889(10) 0 0.015(6) 0.000(6) 0.115(7) 0.052(9) 0 0 0 0 0 0 0 0 0 0 0 0 0 0 0 0 0 0 0 0 1.173875 1.173875 1.173875 1.173875 1.173875 1.173875
H(24A) 0.845(10) 0 0.010(6) -0.077(6) 0.124(7) 0.021(9) 0 0 0 0 0 0 0 0 0 0 0 0 0 0 0 0 0 0 0 0 1.173875 1.173875 1.173875 1.173875 1.173875 1.173875
H(24B) 0.845(10) 0 0.010(6) -0.077(6) 0.124(7) 0.021(9) 0 0 0 0 0 0 0 0 0 0 0 0 0 0 0 0 0 0 0 0 1.173875 1.173875 1.173875 1.173875 1.173875 1.173875
H(24C) 0.845(10) 0 0.010(6) -0.077(6) 0.124(7) 0.021(9) 0 0 0 0 0 0 0 0 0 0 0 0 0 0 0 0 0 0 0 0 1.173875 1.173875 1.173875 1.173875 1.173875 1.173875

loop_
_atom_site_label
_atom_site_type_symbol
_atom_site_fract_x
_atom_site_fract_y
_atom_site_fract_z
_atom_site_U_iso_or_equiv
_atom_site_adp_type
_atom_site_occupancy
_atom_site_symmetry_multiplicity
Cl(1) Cl 1.070650(6) 0.213988(4) 1.320153(4) 0.016 Uani 1 4
O(2) O 0.83238(3) 0.01626(2) 1.24730(2) 0.019 Uani 1 4
O(3) O 0.75498(3) -0.15479(2) 1.40548(2) 0.019 Uani 1 4
N(125) N 0.53363(2) -0.072953(16) 1.147115(17) 0.013 Uani 1 4
C(121) C 0.35357(2) -0.196136(17) 0.997517(18) 0.013 Uani 1 4
C(122) C 0.21632(2) -0.131657(19) 1.025508(19) 0.015 Uani 1 4
C(123) C 0.24128(3) -0.03913(2) 1.11427(2) 0.016 Uani 1 4
C(124) C 0.40448(3) -0.009872(18) 1.175834(18) 0.015 Uani 1 4
C(126) C 0.51270(2) -0.163126(16) 1.060933(17) 0.013 Uani 1 4
C(21) C 0.33068(3) -0.29639(2) 0.90212(2) 0.019 Uani 1 4
C(24) C 0.44321(3) 0.08824(2) 1.27247(3) 0.021 Uani 1 4
C(111) C 1.03192(2) 0.096599(17) 1.418153(17) 0.013 Uani 1 4
C(112) C 0.91177(2) 0.013744(17) 1.364200(17) 0.013 Uani 1 4
C(113) C 0.87119(2) -0.087688(17) 1.452689(17) 0.013 Uani 1 4
H(122) H 0.092127 -0.160388 0.978867 0.029 Uani 1 4
H(123) H 0.139138 0.013407 1.137634 0.032 Uani 1 4
H(125) H 0.652288 -0.048174 1.194062 0.028 Uani 1 4
H(126) H 0.625245 -0.206642 1.042722 0.03 Uani 1 4
H(21A) H 0.446668 -0.332564 0.887991 0.04 Uani 1 4
H(21B) H 0.259569 -0.361784 0.939842 0.038 Uani 1 4
H(21C) H 0.273932 -0.266303 0.807445 0.038 Uani 1 4
H(24A) H 0.574224 0.104385 1.295173 0.036 Uani 1 4
H(24B) H 0.404202 0.071598 1.363249 0.039 Uani 1 4
H(24C) H 0.391379 0.168535 1.232908 0.039 Uani 1 4

loop_
_atom_site_aniso_label
_atom_site_aniso_U_11
_atom_site_aniso_U_22
_atom_site_aniso_U_33
_atom_site_aniso_U_23
_atom_site_aniso_U_13
_atom_site_aniso_U_12
Cl(1) 0.013373(16) 0.018071(19) 0.016489(17) 0.004139(12) 0.000369(12) -0.001594(11)
O(2) 0.01743(7) 0.02383(9) 0.01201(6) 0.00230(6) -0.00355(5) -0.00604(6)
O(3) 0.01720(7) 0.02047(8) 0.01620(7) 0.00001(6) -0.00259(6) -0.00764(6)
N(125) 0.01227(5) 0.01350(6) 0.01204(5) -0.00027(4) -0.00046(4) -0.00042(4)
C(121) 0.01206(6) 0.01424(6) 0.01279(5) -0.00045(4) -0.00015(4) -0.00055(4)
C(122) 0.01146(6) 0.01818(7) 0.01493(6) -0.00024(5) 0.00016(5) 0.00012(5)
C(123) 0.01332(6) 0.01862(7) 0.01658(6) -0.00125(5) 0.00164(5) 0.00231(5)
C(124) 0.01493(6) 0.01470(6) 0.01347(5) -0.00103(5) 0.00120(5) 0.00072(5)
C(126) 0.01149(5) 0.01357(6) 0.01311(5) -0.00020(4) -0.00021(4) 0.00062(4)
C(21) 0.01764(7) 0.01879(8) 0.01885(7) -0.00527(6) 0.00012(6) -0.00196(6)
C(24) 0.02309(9) 0.01967(8) 0.02035(8) -0.00657(7) 0.00274(7) 0.00028(7)
C(111) 0.01122(5) 0.01551(6) 0.01197(5) 0.00064(4) -0.00028(4) -0.00181(4)
C(112) 0.01090(5) 0.01648(6) 0.01085(5) -0.00016(4) -0.00081(4) -0.00159(4)
C(113) 0.01096(5) 0.01525(6) 0.01178(5) -0.00075(4) -0.00042(4) -0.00201(4)
H(122) 0.01974 0.034932 0.030311 -0.006761 -0.001205 -0.003133
H(123) 0.021575 0.034716 0.037792 -0.010283 0.004027 0.004078
H(125) 0.019165 0.031424 0.029965 -0.005649 -0.001008 -0.001154
H(126) 0.021758 0.034847 0.033498 -0.006996 0.002467 0.006078
H(21A) 0.023793 0.046492 0.046679 -0.015814 0.002209 0.007388
H(21B) 0.044383 0.032967 0.037873 -0.003766 0.010528 -0.010406
H(21C) 0.04462 0.041021 0.022864 -0.000664 -0.005569 0.006073
H(24A) 0.018501 0.042089 0.046741 -0.012084 0.002384 -0.003788
H(24B) 0.043888 0.043894 0.030487 -0.008068 0.013801 -0.009997
H(24C) 0.042144 0.027046 0.044258 -0.002222 -0.004958 0.007781

loop_
_geom_angle_atom_site_label_1
_geom_angle_atom_site_label_2
_geom_angle_atom_site_label_3
_geom_angle
_geom_angle_site_symmetry_1
_geom_angle_site_symmetry_2
_geom_angle_site_symmetry_3
_geom_angle_publ_flag
C(124) N(125) C(126) 122.931(17) 1_555 1_555 1_555 yes
C(124) N(125) H(125) 116.234(18) 1_555 1_555 1_555 yes
C(126) N(125) H(125) 120.831(18) 1_555 1_555 1_555 yes
C(122) C(121) C(126) 117.427(17) 1_555 1_555 1_555 yes
C(122) C(121) C(21) 121.820(17) 1_555 1_555 1_555 yes
C(126) C(121) C(21) 120.751(18) 1_555 1_555 1_555 yes
C(121) C(122) C(123) 120.577(18) 1_555 1_555 1_555 yes
C(121) C(122) H(122) 116.949(19) 1_555 1_555 1_555 yes
C(123) C(122) H(122) 122.401(19) 1_555 1_555 1_555 yes
C(122) C(123) C(124) 119.612(18) 1_555 1_555 1_555 yes
C(122) C(123) H(123) 122.884(19) 1_555 1_555 1_555 yes
C(124) C(123) H(123) 117.50(2) 1_555 1_555 1_555 yes
N(125) C(124) C(123) 118.588(18) 1_555 1_555 1_555 yes
N(125) C(124) C(24) 118.121(19) 1_555 1_555 1_555 yes
C(123) C(124) C(24) 123.292(19) 1_555 1_555 1_555 yes
N(125) C(126) C(121) 120.864(17) 1_555 1_555 1_555 yes
N(125) C(126) H(126) 117.077(16) 1_555 1_555 1_555 yes
C(121) C(126) H(126) 122.049(17) 1_555 1_555 1_555 yes
C(121) C(21) H(21A) 112.421(18) 1_555 1_555 1_555 yes
C(121) C(21) H(21B) 107.904(19) 1_555 1_555 1_555 yes
C(121) C(21) H(21C) 109.86(2) 1_555 1_555 1_555 yes
H(21A) C(21) H(21B) 109.22(2) 1_555 1_555 1_555 yes
H(21A) C(21) H(21C) 104.23(2) 1_555 1_555 1_555 yes
H(21B) C(21) H(21C) 113.27(2) 1_555 1_555 1_555 yes
C(124) C(24) H(24A) 110.99(2) 1_555 1_555 1_555 yes
C(124) C(24) H(24B) 113.34(2) 1_555 1_555 1_555 yes
C(124) C(24) H(24C) 111.79(2) 1_555 1_555 1_555 yes
H(24A) C(24) H(24B) 106.38(2) 1_555 1_555 1_555 yes
H(24A) C(24) H(24C) 104.16(2) 1_555 1_555 1_555 yes
H(24B) C(24) H(24C) 109.65(2) 1_555 1_555 1_555 yes
CL(1) C(111) C(112) 118.348(13) 1_555 1_555 1_555 yes
CL(1) C(111) C(113) 118.235(14) 1_555 1_555 3_758 yes
C(112) C(111) C(113) 123.373(17) 1_555 1_555 3_758 yes
O(2) C(112) C(111) 124.246(19) 1_555 1_555 1_555 yes
O(3) C(113) C(111) 124.947(19) 1_555 1_555 3_758 yes

loop_
_geom_bond_atom_site_label_1
_geom_bond_atom_site_label_2
_geom_bond_distance
_geom_bond_site_symmetry_1
_geom_bond_site_symmetry_2
_geom_bond_publ_flag
CL(1) C(111) 1.74201(19) 1_555 1_555 yes
O(2) C(112) 1.2605(3) 1_555 1_555 yes
O(3) C(113) 1.2418(3) 1_555 1_555 yes
N(125) C(124) 1.3455(3) 1_555 1_555 yes
N(125) C(126) 1.3515(3) 1_555 1_555 yes
N(125) H(125) 1.03300(18) 1_555 1_555 yes
C(121) C(122) 1.4050(3) 1_555 1_555 yes
C(121) C(126) 1.3861(2) 1_555 1_555 yes
C(121) C(21) 1.4999(3) 1_555 1_555 yes
C(122) C(123) 1.3894(3) 1_555 1_555 yes
C(122) H(122) 1.08299(19) 1_555 1_555 yes
C(123) C(124) 1.3975(3) 1_555 1_555 yes
C(123) H(123) 1.0830(2) 1_555 1_555 yes
C(124) C(24) 1.4953(3) 1_555 1_555 yes
C(126) H(126) 1.08300(18) 1_555 1_555 yes
C(21) H(21A) 1.0590(2) 1_555 1_555 yes
C(21) H(21B) 1.0590(3) 1_555 1_555 yes
C(21) H(21C) 1.0590(2) 1_555 1_555 yes
C(24) H(24A) 1.0590(3) 1_555 1_555 yes
C(24) H(24B) 1.0590(3) 1_555 1_555 yes
C(24) H(24C) 1.0590(3) 1_555 1_555 yes
C(111) C(112) 1.3977(3) 1_555 1_555 yes
C(111) C(113) 1.4226(2) 1_555 3_758 yes

loop_
_geom_torsion_atom_site_label_1
_geom_torsion_atom_site_label_2
_geom_torsion_atom_site_label_3
_geom_torsion_atom_site_label_4
_geom_torsion
_geom_torsion_site_symmetry_1
_geom_torsion_site_symmetry_2
_geom_torsion_site_symmetry_3
_geom_torsion_site_symmetry_4
_geom_torsion_publ_flag
C(124) N(125) C(126) C(121) -0.532(18) 1_555 1_555 1_555 1_555 yes
C(126) N(125) C(124) C(123) 0.276(19) 1_555 1_555 1_555 1_555 yes
C(126) N(125) C(124) C(24) -179.78(3) 1_555 1_555 1_555 1_555 yes
C(124) N(125) C(126) H(126) 178.32(3) 1_555 1_555 1_555 1_555 yes
H(125) N(125) C(124) C(123) 179.53(3) 1_555 1_555 1_555 1_555 yes
H(125) N(125) C(124) C(24) -0.530(18) 1_555 1_555 1_555 1_555 yes
H(125) N(125) C(126) C(121) -179.75(3) 1_555 1_555 1_555 1_555 yes
H(125) N(125) C(126) H(126) -0.897(16) 1_555 1_555 1_555 1_555 yes
C(122) C(121) C(126) N(125) 0.589(18) 1_555 1_555 1_555 1_555 yes
C(126) C(121) C(122) C(123) -0.430(19) 1_555 1_555 1_555 1_555 yes
C(126) C(121) C(122) H(122) -177.38(3) 1_555 1_555 1_555 1_555 yes
C(122) C(121) C(126) H(126) -178.20(3) 1_555 1_555 1_555 1_555 yes
C(21) C(121) C(122) C(123) -179.95(3) 1_555 1_555 1_555 1_555 yes
C(21) C(121) C(122) H(122) 3.092(18) 1_555 1_555 1_555 1_555 yes
C(122) C(121) C(21) H(21A) 176.74(3) 1_555 1_555 1_555 1_555 yes
C(122) C(121) C(21) H(21B) -62.77(2) 1_555 1_555 1_555 1_555 yes
C(122) C(121) C(21) H(21C) 61.16(2) 1_555 1_555 1_555 1_555 yes
C(21) C(121) C(126) N(125) -179.88(3) 1_555 1_555 1_555 1_555 yes
C(21) C(121) C(126) H(126) 1.326(18) 1_555 1_555 1_555 1_555 yes
C(126) C(121) C(21) H(21A) -2.774(18) 1_555 1_555 1_555 1_555 yes
C(126) C(121) C(21) H(21B) 117.72(3) 1_555 1_555 1_555 1_555 yes
C(126) C(121) C(21) H(21C) -118.35(3) 1_555 1_555 1_555 1_555 yes
C(121) C(122) C(123) C(124) 0.198(19) 1_555 1_555 1_555 1_555 yes
C(121) C(122) C(123) H(123) 179.21(3) 1_555 1_555 1_555 1_555 yes
H(122) C(122) C(123) C(124) 176.98(3) 1_555 1_555 1_555 1_555 yes
H(122) C(122) C(123) H(123) -4.007(19) 1_555 1_555 1_555 1_555 yes
C(122) C(123) C(124) N(125) -0.109(19) 1_555 1_555 1_555 1_555 yes
C(122) C(123) C(124) C(24) 179.95(3) 1_555 1_555 1_555 1_555 yes
H(123) C(123) C(124) N(125) -179.17(3) 1_555 1_555 1_555 1_555 yes
H(123) C(123) C(124) C(24) 0.89(2) 1_555 1_555 1_555 1_555 yes
N(125) C(124) C(24) H(24A) 9.41(2) 1_555 1_555 1_555 1_555 yes
N(125) C(124) C(24) H(24B) -110.23(3) 1_555 1_555 1_555 1_555 yes
N(125) C(124) C(24) H(24C) 125.24(3) 1_555 1_555 1_555 1_555 yes
C(123) C(124) C(24) H(24A) -170.65(3) 1_555 1_555 1_555 1_555 yes
C(123) C(124) C(24) H(24B) 69.71(3) 1_555 1_555 1_555 1_555 yes
C(123) C(124) C(24) H(24C) -54.82(2) 1_555 1_555 1_555 1_555 yes
CL(1) C(111) C(112) O(2) 2.196(18) 1_555 1_555 1_555 1_555 yes
C(113) C(111) C(112) O(2) -175.34(3) 3_758 1_555 1_555 1_555 yes
